data_4083303
loop_
_publ_author_name
'Zhang, Xiaolei'
'Zou, Xiaodong'
'Yan, Hong'

_publ_section_title
;
 Synthesis of Boron-Fused 1,4-Dithiin via Cobalt-Mediated Disulfuration of
 Alkyne at theo-Carborane-9,12-dithiolate Unit
;
_journal_issue 10
_journal_name_full Organometallics
_journal_page_first 2661
_journal_paper_doi 10.1021/om500411b
_journal_volume 33
_journal_year 2014
_chemical_formula_sum 'C14 H20 B10 Fe O0 S2'
_chemical_formula_weight 416.37
_chemical_name_systematic
; 
 ? 
;
_space_group_IT_number 14
_symmetry_cell_setting monoclinic
_symmetry_space_group_name_Hall '-P 2yn'
_symmetry_space_group_name_H-M 'P 1 21/n 1'
_atom_sites_solution_hydrogens geom
_atom_sites_solution_primary direct
_atom_sites_solution_secondary difmap
_audit_creation_method SHELXL-97
_cell_angle_alpha 90.00
_cell_angle_beta 94.6880(10)
_cell_angle_gamma 90.00
_cell_formula_units_Z 4
_cell_length_a 10.9615(7)
_cell_length_b 14.6213(9)
_cell_length_c 11.9299(8)
_cell_measurement_temperature 296(2)
_cell_volume 1905.6(2)
_computing_structure_refinement 'SHELXL-97 (Sheldrick, 1997)'
_computing_structure_solution 'SHELXS-97 (Sheldrick, 1990)'
_diffrn_ambient_temperature 296(2)
_diffrn_measured_fraction_theta_full 1.000
_diffrn_measured_fraction_theta_max 1.000
_diffrn_radiation_monochromator graphite
_diffrn_radiation_source 'fine-focus sealed tube'
_diffrn_radiation_type MoK\a
_diffrn_radiation_wavelength 0.71073
_diffrn_reflns_av_R_equivalents 0.1111
_diffrn_reflns_av_sigmaI/netI 0.0697
_diffrn_reflns_limit_h_max 13
_diffrn_reflns_limit_h_min -13
_diffrn_reflns_limit_k_max 18
_diffrn_reflns_limit_k_min -17
_diffrn_reflns_limit_l_max 14
_diffrn_reflns_limit_l_min -12
_diffrn_reflns_number 11477
_diffrn_reflns_theta_full 26.00
_diffrn_reflns_theta_max 26.00
_diffrn_reflns_theta_min 2.21
_exptl_absorpt_coefficient_mu 1.006
_exptl_crystal_density_diffrn 1.451
_exptl_crystal_density_method 'not measured'
_exptl_crystal_F_000 848
_refine_diff_density_max 0.617
_refine_diff_density_min -0.461
_refine_diff_density_rms 0.079
_refine_ls_extinction_method none
_refine_ls_goodness_of_fit_ref 1.059
_refine_ls_hydrogen_treatment mixed
_refine_ls_matrix_type full
_refine_ls_number_parameters 244
_refine_ls_number_reflns 3750
_refine_ls_number_restraints 6
_refine_ls_restrained_S_all 1.067
_refine_ls_R_factor_all 0.0478
_refine_ls_R_factor_gt 0.0422
_refine_ls_shift/su_max 0.003
_refine_ls_shift/su_mean 0.000
_refine_ls_structure_factor_coef Fsqd
_refine_ls_weighting_details 'calc w=1/[\s^2^(Fo^2^)+(0.0659P)^2^+0.1423P] where P=(Fo^2^+2Fc^2^)/3'
_refine_ls_weighting_scheme calc
_refine_ls_wR_factor_gt 0.1212
_refine_ls_wR_factor_ref 0.1247
_reflns_number_gt 3211
_reflns_number_total 3750
_reflns_threshold_expression >2sigma(I)
_cod_data_source_file om500411b_si_002.cif
_cod_data_source_block 2110926g
_cod_depositor_comments
;
The following automatic conversions were performed:

'_symmetry_cell_setting' value 'Monoclinic' changed to 'monoclinic'
according to
/usr/data/users/saulius/crontab/automatic-downloads/rss-feeds/ACS/lib/dictionaries/cif_core.dic
dictionary named 'cif_core.dic' version 2.4.2 from 2011-04-26.

Automatic conversion script
Id: cif_fix_values 2281 2013-09-26 08:29:07Z andrius 

 Adding full bibliography for 4083297--4083306.cif.
;
_cod_original_sg_symbol_H-M P2(1)/n
_cod_database_code 4083303

loop_
_symmetry_equiv_pos_as_xyz
'x, y, z'
'-x+1/2, y+1/2, -z+1/2'
'-x, -y, -z'
'x-1/2, -y-1/2, z-1/2'

loop_
_atom_site_label
_atom_site_type_symbol
_atom_site_fract_x
_atom_site_fract_y
_atom_site_fract_z
_atom_site_U_iso_or_equiv
_atom_site_adp_type
_atom_site_occupancy
_atom_site_symmetry_multiplicity
_atom_site_calc_flag
_atom_site_refinement_flags
Fe1 Fe 0.74320(3) 1.00620(2) 1.24998(2) 0.03174(15) Uani 1 1 d .
S1 S 0.57668(6) 0.74171(4) 0.96999(5) 0.03939(19) Uani 1 1 d .
S2 S 0.84321(5) 0.88044(5) 0.92490(5) 0.0457(2) Uani 1 1 d .
C14 C 0.72500(18) 0.89800(16) 1.01555(16) 0.0327(5) Uani 1 1 d .
C15 C 0.7424(2) 0.98458(16) 1.08005(17) 0.0327(5) Uani 1 1 d .
B9 B 0.6470(2) 0.73642(17) 0.8343(2) 0.0316(5) Uani 1 1 d .
C13 C 0.6288(2) 0.84504(17) 1.02966(17) 0.0366(5) Uani 1 1 d .
H13 H 0.5787 0.8678 1.0824 0.044 Uiso 1 1 calc R
B12 B 0.7749(2) 0.80361(19) 0.81255(19) 0.0333(5) Uani 1 1 d .
C19 C 0.6503(2) 1.04871(17) 1.10445(17) 0.0387(5) Uani 1 1 d .
H19 H 0.5668 1.0422 1.0852 0.046 Uiso 1 1 calc R
B4 B 0.6566(3) 0.6332(2) 0.7561(2) 0.0416(6) Uani 1 1 d .
H4 H 0.6197 0.5677 0.7838 0.050 Uiso 1 1 calc R
B10 B 0.7915(2) 0.6824(2) 0.8212(2) 0.0388(6) Uani 1 1 d .
H10 H 0.8436 0.6487 0.8924 0.047 Uiso 1 1 calc R
C18 C 0.7063(2) 1.12368(17) 1.16253(19) 0.0457(6) Uani 1 1 d .
H18 H 0.6665 1.1748 1.1884 0.055 Uiso 1 1 calc R
C1 C 0.6535(2) 0.6701(2) 0.62069(18) 0.0481(7) Uani 1 1 d .
H1 H 0.6128 0.6245 0.5545 0.058 Uiso 1 1 calc R
C17 C 0.8342(2) 1.10714(17) 1.1744(2) 0.0468(6) Uani 1 1 d .
H17 H 0.8931 1.1456 1.2095 0.056 Uiso 1 1 calc R
C2 C 0.7722(3) 0.73366(18) 0.6002(2) 0.0471(6) Uani 1 1 d .
H2 H 0.8145 0.7325 0.5197 0.057 Uiso 1 1 calc R
B8 B 0.6307(2) 0.8301(2) 0.7374(2) 0.0400(6) Uani 1 1 d .
H8 H 0.5783 0.8921 0.7539 0.048 Uiso 1 1 calc R
C16 C 0.8566(2) 1.02281(18) 1.12404(19) 0.0383(5) Uani 1 1 d .
H16 H 0.9331 0.9961 1.1199 0.046 Uiso 1 1 calc R
B5 B 0.5581(3) 0.7245(2) 0.7038(2) 0.0422(6) Uani 1 1 d .
H5 H 0.4579 0.7172 0.6980 0.051 Uiso 1 1 calc R
B11 B 0.8653(3) 0.74453(19) 0.7197(2) 0.0424(7) Uani 1 1 d .
H11 H 0.9655 0.7515 0.7236 0.051 Uiso 1 1 calc R
C23 C 0.6688(4) 1.0196(3) 1.4001(2) 0.0798(12) Uani 1 1 d U
H23 H 0.6240 1.0694 1.4227 0.096 Uiso 1 1 calc R
C20 C 0.7147(4) 0.8851(2) 1.3261(2) 0.0735(10) Uani 1 1 d .
H20 H 0.7053 0.8288 1.2901 0.088 Uiso 1 1 calc R
B7 B 0.7678(3) 0.8354(2) 0.6676(2) 0.0459(7) Uani 1 1 d .
H7 H 0.8049 0.9003 0.6383 0.055 Uiso 1 1 calc R
B3 B 0.7921(3) 0.6385(2) 0.6847(2) 0.0469(7) Uani 1 1 d .
H3 H 0.8431 0.5767 0.6644 0.056 Uiso 1 1 calc R
B6 B 0.6327(3) 0.7849(3) 0.6006(2) 0.0541(8) Uani 1 1 d .
H6 H 0.5821 0.8159 0.5266 0.065 Uiso 1 1 calc R
C21 C 0.8256(3) 0.9230(3) 1.3698(2) 0.0701(10) Uani 1 1 d .
H21 H 0.9031 0.8973 1.3684 0.084 Uiso 1 1 calc R
C24 C 0.6226(3) 0.9445(3) 1.3450(3) 0.0783(11) Uani 1 1 d .
H24 H 0.5401 0.9349 1.3234 0.094 Uiso 1 1 calc R
C22 C 0.7963(4) 1.0091(3) 1.4168(2) 0.0784(11) Uani 1 1 d U
H22 H 0.8513 1.0505 1.4520 0.094 Uiso 1 1 calc R

loop_
_atom_site_aniso_label
_atom_site_aniso_U_11
_atom_site_aniso_U_22
_atom_site_aniso_U_33
_atom_site_aniso_U_23
_atom_site_aniso_U_13
_atom_site_aniso_U_12
Fe1 0.0409(2) 0.0290(2) 0.0250(2) -0.00102(11) 0.00077(14) 0.00013(12)
S1 0.0490(4) 0.0390(4) 0.0317(3) -0.0075(2) 0.0124(2) -0.0116(2)
S2 0.0378(3) 0.0580(4) 0.0430(3) -0.0228(3) 0.0132(2) -0.0117(3)
C14 0.0339(11) 0.0381(13) 0.0261(10) -0.0021(8) 0.0023(8) 0.0017(9)
C15 0.0396(12) 0.0332(12) 0.0254(10) 0.0023(8) 0.0024(9) -0.0024(10)
B9 0.0343(13) 0.0349(14) 0.0257(12) -0.0030(9) 0.0035(9) -0.0024(10)
C13 0.0411(12) 0.0389(13) 0.0306(10) -0.0052(9) 0.0086(9) -0.0028(10)
B12 0.0361(12) 0.0361(14) 0.0284(11) -0.0037(10) 0.0065(9) -0.0020(11)
C19 0.0441(12) 0.0395(14) 0.0317(11) 0.0026(10) -0.0019(9) 0.0042(10)
B4 0.0497(15) 0.0380(15) 0.0384(13) -0.0082(11) 0.0108(11) -0.0081(12)
B10 0.0417(14) 0.0401(15) 0.0346(12) -0.0049(11) 0.0039(10) 0.0062(12)
C18 0.0679(17) 0.0292(13) 0.0403(12) 0.0015(10) 0.0071(11) 0.0062(12)
C1 0.0493(14) 0.0643(19) 0.0308(11) -0.0135(11) 0.0043(10) -0.0137(13)
C17 0.0607(15) 0.0364(14) 0.0435(13) -0.0055(10) 0.0055(11) -0.0199(12)
C2 0.0534(15) 0.0601(17) 0.0292(12) -0.0108(11) 0.0111(10) -0.0123(13)
B8 0.0450(14) 0.0420(16) 0.0327(12) 0.0062(11) 0.0016(10) 0.0053(12)
C16 0.0372(12) 0.0413(14) 0.0366(11) -0.0036(10) 0.0040(9) -0.0080(11)
B5 0.0404(14) 0.0536(17) 0.0322(13) -0.0079(12) 0.0011(10) -0.0040(13)
B11 0.0405(15) 0.0519(19) 0.0360(14) -0.0126(11) 0.0099(12) -0.0036(12)
C23 0.117(3) 0.092(3) 0.0329(14) 0.0045(16) 0.0218(17) 0.043(2)
C20 0.134(3) 0.0472(19) 0.0394(15) 0.0148(13) 0.0078(18) -0.012(2)
B7 0.0607(18) 0.0468(18) 0.0317(13) 0.0016(12) 0.0124(12) -0.0076(14)
B3 0.0486(15) 0.0494(18) 0.0440(15) -0.0159(13) 0.0113(12) 0.0025(13)
B6 0.0586(18) 0.075(2) 0.0284(13) 0.0058(14) 0.0006(12) -0.0014(17)
C21 0.077(2) 0.091(3) 0.0428(15) 0.0276(16) 0.0076(14) 0.039(2)
C24 0.073(2) 0.112(3) 0.0518(18) 0.029(2) 0.0174(15) -0.013(2)
C22 0.125(3) 0.080(3) 0.0274(13) 0.0029(13) -0.0162(16) -0.029(2)

loop_
_atom_type_symbol
_atom_type_description
_atom_type_scat_dispersion_real
_atom_type_scat_dispersion_imag
_atom_type_scat_source
C C 0.0033 0.0016 'International Tables Vol C Tables 4.2.6.8 and 6.1.1.4'
H H 0.0000 0.0000 'International Tables Vol C Tables 4.2.6.8 and 6.1.1.4'
B B 0.0013 0.0007 'International Tables Vol C Tables 4.2.6.8 and 6.1.1.4'
O O 0.0106 0.0060 'International Tables Vol C Tables 4.2.6.8 and 6.1.1.4'
S S 0.1246 0.1234 'International Tables Vol C Tables 4.2.6.8 and 6.1.1.4'
Fe Fe 0.3463 0.8444 'International Tables Vol C Tables 4.2.6.8 and 6.1.1.4'

loop_
_geom_angle_atom_site_label_1
_geom_angle_atom_site_label_2
_geom_angle_atom_site_label_3
_geom_angle
C20 Fe1 C24 39.39(15)
C20 Fe1 C22 67.71(14)
C24 Fe1 C22 66.90(15)
C20 Fe1 C21 40.31(14)
C24 Fe1 C21 67.18(14)
C22 Fe1 C21 41.11(14)
C20 Fe1 C17 158.83(14)
C24 Fe1 C17 159.91(16)
C22 Fe1 C17 107.95(13)
C21 Fe1 C17 122.71(14)
C20 Fe1 C18 159.55(15)
C24 Fe1 C18 123.54(14)
C22 Fe1 C18 120.99(13)
C21 Fe1 C18 157.69(14)
C17 Fe1 C18 40.84(10)
C20 Fe1 C23 66.59(15)
C24 Fe1 C23 39.05(16)
C22 Fe1 C23 40.40(16)
C21 Fe1 C23 68.04(13)
C17 Fe1 C23 124.48(15)
C18 Fe1 C23 107.00(13)
C20 Fe1 C19 124.34(13)
C24 Fe1 C19 108.03(12)
C22 Fe1 C19 155.99(15)
C21 Fe1 C19 160.92(14)
C17 Fe1 C19 68.27(10)
C18 Fe1 C19 40.55(10)
C23 Fe1 C19 120.77(13)
C20 Fe1 C16 124.02(13)
C24 Fe1 C16 158.56(15)
C22 Fe1 C16 125.22(15)
C21 Fe1 C16 109.06(11)
C17 Fe1 C16 40.25(10)
C18 Fe1 C16 68.24(10)
C23 Fe1 C16 161.30(17)
C19 Fe1 C16 68.19(9)
C20 Fe1 C15 108.67(11)
C24 Fe1 C15 122.34(13)
C22 Fe1 C15 162.00(15)
C21 Fe1 C15 124.68(12)
C17 Fe1 C15 68.66(9)
C18 Fe1 C15 68.80(9)
C23 Fe1 C15 156.08(16)
C19 Fe1 C15 40.81(9)
C16 Fe1 C15 40.93(9)
C13 S1 B9 104.31(10)
C14 S2 B12 104.83(10)
C13 C14 C15 119.99(19)
C13 C14 S2 128.28(18)
C15 C14 S2 111.73(15)
C19 C15 C16 106.3(2)
C19 C15 C14 127.1(2)
C16 C15 C14 126.4(2)
C19 C15 Fe1 69.07(12)
C16 C15 Fe1 69.16(13)
C14 C15 Fe1 129.29(15)
B12 B9 B5 108.28(18)
B12 B9 B4 108.40(17)
B5 B9 B4 60.62(16)
B12 B9 B10 60.53(16)
B5 B9 B10 107.82(18)
B4 B9 B10 59.32(15)
B12 B9 B8 60.88(14)
B5 B9 B8 59.40(15)
B4 B9 B8 108.45(18)
B10 B9 B8 108.83(18)
B12 B9 S1 120.18(16)
B5 B9 S1 122.23(17)
B4 B9 S1 122.68(16)
B10 B9 S1 122.02(17)
B8 B9 S1 120.41(16)
C14 C13 S1 133.50(17)
B9 B12 B11 108.40(19)
B9 B12 B10 60.84(15)
B11 B12 B10 59.45(15)
B9 B12 B7 108.53(18)
B11 B12 B7 60.26(16)
B10 B12 B7 108.12(18)
B9 B12 B8 60.75(14)
B11 B12 B8 107.94(18)
B10 B12 B8 108.98(19)
B7 B12 B8 59.52(15)
B9 B12 S2 120.86(15)
B11 B12 S2 122.19(17)
B10 B12 S2 121.70(16)
B7 B12 S2 121.59(18)
B8 B12 S2 121.08(17)
C18 C19 C15 108.9(2)
C18 C19 Fe1 69.58(13)
C15 C19 Fe1 70.12(13)
C1 B4 B10 103.80(18)
C1 B4 B3 58.84(15)
B10 B4 B3 59.27(15)
C1 B4 B9 103.3(2)
B10 B4 B9 60.51(15)
B3 B4 B9 107.57(19)
C1 B4 B5 57.94(16)
B10 B4 B5 107.9(2)
B3 B4 B5 107.7(2)
B9 B4 B5 59.51(15)
B3 B10 B11 60.90(16)
B3 B10 B4 60.53(15)
B11 B10 B4 108.84(19)
B3 B10 B12 108.6(2)
B11 B10 B12 59.91(14)
B4 B10 B12 107.55(19)
B3 B10 B9 108.29(19)
B11 B10 B9 107.0(2)
B4 B10 B9 60.16(14)
B12 B10 B9 58.63(14)
C19 C18 C17 107.7(2)
C19 C18 Fe1 69.87(14)
C17 C18 Fe1 69.59(14)
C2 C1 B5 111.0(2)
C2 C1 B4 111.64(19)
B5 C1 B4 63.84(16)
C2 C1 B3 62.02(17)
B5 C1 B3 115.70(18)
B4 C1 B3 62.69(16)
C2 C1 B6 61.26(17)
B5 C1 B6 62.62(17)
B4 C1 B6 115.97(19)
B3 C1 B6 115.7(2)
C16 C17 C18 108.2(2)
C16 C17 Fe1 70.17(14)
C18 C17 Fe1 69.57(13)
C1 C2 B11 111.13(19)
C1 C2 B7 111.99(19)
B11 C2 B7 63.66(16)
C1 C2 B6 61.54(18)
B11 C2 B6 115.88(19)
B7 C2 B6 63.36(19)
C1 C2 B3 61.12(16)
B11 C2 B3 62.85(16)
B7 C2 B3 116.06(19)
B6 C2 B3 115.1(2)
B6 B8 B5 60.15(17)
B6 B8 B7 60.53(16)
B5 B8 B7 108.3(2)
B6 B8 B9 107.7(2)
B5 B8 B9 59.85(15)
B7 B8 B9 107.02(19)
B6 B8 B12 107.78(19)
B5 B8 B12 106.64(19)
B7 B8 B12 60.02(15)
B9 B8 B12 58.37(14)
C17 C16 C15 108.8(2)
C17 C16 Fe1 69.58(14)
C15 C16 Fe1 69.91(12)
C1 B5 B8 104.72(19)
C1 B5 B6 59.03(17)
B8 B5 B6 59.77(17)
C1 B5 B9 103.81(19)
B8 B5 B9 60.75(14)
B6 B5 B9 108.1(2)
C1 B5 B4 58.22(15)
B8 B5 B4 108.9(2)
B6 B5 B4 108.4(2)
B9 B5 B4 59.86(15)
C2 B11 B10 104.6(2)
C2 B11 B12 104.1(2)
B10 B11 B12 60.64(16)
C2 B11 B3 59.41(16)
B10 B11 B3 59.24(15)
B12 B11 B3 107.86(19)
C2 B11 B7 58.21(16)
B10 B11 B7 109.1(2)
B12 B11 B7 60.32(15)
B3 B11 B7 108.7(2)
C24 C23 C22 108.0(3)
C24 C23 Fe1 69.93(17)
C22 C23 Fe1 69.47(18)
C24 C20 C21 108.6(3)
C24 C20 Fe1 70.22(19)
C21 C20 Fe1 70.07(18)
C2 B7 B8 104.0(2)
C2 B7 B6 58.60(18)
B8 B7 B6 59.31(16)
C2 B7 B12 103.3(2)
B8 B7 B12 60.45(14)
B6 B7 B12 107.16(19)
C2 B7 B11 58.13(16)
B8 B7 B11 108.0(2)
B6 B7 B11 107.4(2)
B12 B7 B11 59.42(16)
C1 B3 C2 56.86(16)
C1 B3 B10 104.23(19)
C2 B3 B10 103.8(2)
C1 B3 B4 58.47(15)
C2 B3 B4 104.2(2)
B10 B3 B4 60.19(15)
C1 B3 B11 103.7(2)
C2 B3 B11 57.75(16)
B10 B3 B11 59.87(16)
B4 B3 B11 107.76(19)
C2 B6 C1 57.20(16)
C2 B6 B8 104.24(19)
C1 B6 B8 104.45(19)
C2 B6 B5 104.3(2)
C1 B6 B5 58.35(17)
B8 B6 B5 60.09(15)
C2 B6 B7 58.04(17)
C1 B6 B7 104.3(2)
B8 B6 B7 60.16(16)
B5 B6 B7 107.96(19)
C20 C21 C22 106.3(3)
C20 C21 Fe1 69.62(16)
C22 C21 Fe1 69.33(17)
C23 C24 C20 110.0(3)
C23 C24 Fe1 71.0(2)
C20 C24 Fe1 70.39(17)
C23 C22 C21 107.1(3)
C23 C22 Fe1 70.13(17)
C21 C22 Fe1 69.56(15)

loop_
_geom_bond_atom_site_label_1
_geom_bond_atom_site_label_2
_geom_bond_distance
Fe1 C20 2.025(3)
Fe1 C24 2.023(3)
Fe1 C22 2.028(3)
Fe1 C21 2.031(3)
Fe1 C17 2.033(2)
Fe1 C18 2.033(2)
Fe1 C23 2.037(3)
Fe1 C19 2.037(2)
Fe1 C16 2.041(2)
Fe1 C15 2.051(2)
S1 C13 1.746(2)
S1 B9 1.850(2)
S2 C14 1.773(2)
S2 B12 1.859(3)
C14 C13 1.330(3)
C14 C15 1.486(3)
C15 C19 1.425(3)
C15 C16 1.431(3)
B9 B12 1.749(3)
B9 B5 1.776(4)
B9 B4 1.783(3)
B9 B10 1.789(4)
B9 B8 1.792(4)
B12 B11 1.770(4)
B12 B10 1.783(4)
B12 B7 1.787(3)
B12 B8 1.794(4)
C19 C18 1.410(3)
B4 C1 1.701(3)
B4 B10 1.767(4)
B4 B3 1.773(4)
B4 B5 1.796(4)
B10 B3 1.751(4)
B10 B11 1.762(4)
C18 C17 1.419(4)
C1 C2 1.633(3)
C1 B5 1.696(4)
C1 B3 1.708(4)
C1 B6 1.708(5)
C17 C16 1.402(4)
C2 B11 1.692(4)
C2 B7 1.694(4)
C2 B6 1.704(4)
C2 B3 1.722(4)
B8 B6 1.762(4)
B8 B5 1.768(4)
B8 B7 1.778(4)
B5 B6 1.769(4)
B11 B3 1.780(4)
B11 B7 1.786(4)
C23 C24 1.357(5)
C23 C22 1.404(5)
C20 C24 1.364(5)
C20 C21 1.398(5)
B7 B6 1.784(5)
C21 C22 1.425(5)
